data_4312530
loop_
_publ_author_name
'Chigusa Aoki'
'Takayuki Ishida'
'Takashi Nogami'

_publ_section_title
;
 Molecular Metamagnet [Ni(4ImNNH)2(NO3)2] (4ImNNH = 4-Imidazolyl Nitronyl
 Nitroxide) and the Related Compounds Showing Supramolecular H-Bonding
 Interactions
;
_journal_name_full 'Inorganic Chemistry'
_journal_page_first 7616
_journal_page_last 7625
_journal_paper_doi 10.1021/ic0349048
_journal_volume 42
_journal_year 2003
_chemical_formula_moiety 'C10 H15 N4 O2 '
_chemical_formula_sum 'C10 H15 N4 O2'
_chemical_formula_weight 223.25
_chemical_melting_point 157(3)
_space_group_IT_number 88
_symmetry_cell_setting tetragonal
_symmetry_Int_Tables_number 88
_symmetry_space_group_name_Hall '-I 4ad'
_symmetry_space_group_name_H-M 'I 41/a :2'
_cell_angle_alpha 90
_cell_angle_beta 90
_cell_angle_gamma 90
_cell_formula_units_Z 16
_cell_length_a 20.7966(9)
_cell_length_b 20.7966(9)
_cell_length_c 10.6931(5)
_cell_measurement_reflns_used 22899
_cell_measurement_temperature 90.0
_cell_measurement_theta_max 27.5
_cell_measurement_theta_min 2.9
_cell_volume 4624.8(4)
_computing_cell_refinement PROCESS-AUTO
_computing_data_collection PROCESS-AUTO
_computing_data_reduction 'teXsan Ver. 1.11'
_computing_publication_material 'teXsan Ver. 1.11'
_computing_structure_refinement 'teXsan Ver. 1.10'
_computing_structure_solution SIR92
_diffrn_detector_area_resol_mean 10.00
_diffrn_measured_fraction_theta_full 1.0000
_diffrn_measured_fraction_theta_max 1.0000
_diffrn_measurement_device_type 'Rigaku RAXIS-RAPID Imaging Plate'
_diffrn_measurement_method \w
_diffrn_radiation_type 'Mo K\a'
_diffrn_radiation_wavelength 0.7107
_diffrn_reflns_av_R_equivalents 0.045
_diffrn_reflns_limit_h_max 26
_diffrn_reflns_limit_h_min 0
_diffrn_reflns_limit_k_max 26
_diffrn_reflns_limit_k_min 0
_diffrn_reflns_limit_l_max 13
_diffrn_reflns_limit_l_min 0
_diffrn_reflns_number 19698
_diffrn_reflns_theta_full 27.47
_diffrn_reflns_theta_max 27.47
_exptl_absorpt_coefficient_mu 0.093
_exptl_absorpt_correction_T_max 0.986
_exptl_absorpt_correction_T_min 0.962
_exptl_absorpt_correction_type integration
_exptl_absorpt_process_details '(Higashi, 1999)'
_exptl_crystal_colour black
_exptl_crystal_density_diffrn 1.282
_exptl_crystal_density_method 'not measured'
_exptl_crystal_description platelet
_exptl_crystal_size_max 0.500
_exptl_crystal_size_mid 0.500
_exptl_crystal_size_min 0.100
_refine_diff_density_max 0.24
_refine_diff_density_min -0.38
_refine_ls_extinction_coef 0.1(1)
_refine_ls_extinction_method 'Zachariasen(1967) type 2 Gaussian isotropic'
_refine_ls_goodness_of_fit_ref 1.230
_refine_ls_hydrogen_treatment refall
_refine_ls_number_parameters 206
_refine_ls_number_reflns 2656
_refine_ls_R_factor_gt 0.0402
_refine_ls_shift/su_max 0.0017
_refine_ls_structure_factor_coef Fsqd
_refine_ls_weighting_details 'w = 1/[\s^2^(Fo^2^) + (0.03000(Max(Fo^2^,0) + 2Fc^2^)/3)^2^]'
_refine_ls_weighting_scheme calc
_refine_ls_wR_factor_ref 0.0874
_reflns_number_gt 1812
_reflns_number_total 2656
_reflns_threshold_expression F^2^>2.0\s(F^2^)
_cod_data_source_file ic0349048si20030924_033005_1.cif
_cod_data_source_block 4ImNNH_
_cod_depositor_comments
;
The following automatic conversions were performed:

'_chemical_melting_point' value '154-160' was changed to '157(3)' -
the average value was taken and precision was estimated.

Automatic conversion script
Id: cif_fix_values 1569 2011-02-09 13:29:24Z adriana 

The following automatic conversions were performed:
data name '_geom_hbond_site_distance_dh' replaced with
'_geom_hbond_distance_DH' as specified in the replacement file
'/home/antanas/src/cod-tools/trunk/data/replacement-values/replacement_tags.lst'.

data
name '_geom_hbond_site_distance_ha' replaced with
'_geom_hbond_distance_HA' as specified in the replacement file
'/home/antanas/src/cod-tools/trunk/data/replacement-values/replacement_tags.lst'.

data
name '_geom_hbond_site_distance_da' replaced with
'_geom_hbond_distance_DA' as specified in the replacement file
'/home/antanas/src/cod-tools/trunk/data/replacement-values/replacement_tags.lst'.

Automatic conversion script
Id: cif_correct_tags 5005 2017-03-03 11:38:54Z antanas 
;
_cod_original_cell_volume 4624.7(3)
_cod_original_sg_symbol_H-M 'I 41/a'
_cod_original_formula_sum 'C10 H15 N4 O2 '
_cod_database_code 4312530

loop_
_symmetry_equiv_pos_as_xyz
x,y,z
-x,1/2-y,z
3/4-y,1/4+x,1/4+z
1/4+y,1/4-x,1/4+z
-x,-y,-z
x,1/2+y,-z
3/4+y,1/4-x,1/4-z
1/4-y,1/4+x,1/4-z
1/2+x,1/2+y,1/2+z
1/2-x,-y,1/2+z
1/4-y,3/4+x,3/4+z
3/4+y,3/4-x,3/4+z
1/2-x,1/2-y,1/2-z
1/2+x,y,1/2-z
1/4+y,3/4-x,3/4-z
3/4-y,3/4+x,3/4-z

loop_
_atom_site_label
_atom_site_type_symbol
_atom_site_fract_x
_atom_site_fract_y
_atom_site_fract_z
_atom_site_U_iso_or_equiv
_atom_site_adp_type
_atom_site_occupancy
_atom_site_calc_flag
_atom_site_refinement_flags
_atom_site_disorder_assembly
_atom_site_disorder_group
O(1) O 0.55689(4) 0.14892(4) 0.16966(9) 0.0296(2) Uani 1.00 d . . .
O(2) O 0.43140(4) -0.02956(4) 0.2540(1) 0.0384(3) Uani 1.00 d . . .
N(1) N 0.62508(4) 0.03468(4) 0.25903(9) 0.0210(2) Uani 1.00 d . . .
N(2) N 0.62285(5) -0.05814(5) 0.3612(1) 0.0264(3) Uani 1.00 d . . .
N(3) N 0.50875(4) 0.11082(4) 0.17763(9) 0.0196(2) Uani 1.00 d . . .
N(4) N 0.44870(4) 0.02659(4) 0.21734(10) 0.0223(2) Uani 1.00 d . . .
C(1) C 0.65933(5) -0.01118(5) 0.3113(1) 0.0233(3) Uani 1.00 d . . .
C(2) C 0.56200(5) 0.01529(5) 0.2765(1) 0.0194(3) Uani 1.00 d . . .
C(3) C 0.56058(6) -0.04223(6) 0.3392(1) 0.0266(3) Uani 1.00 d . . .
C(4) C 0.50854(5) 0.05084(5) 0.2265(1) 0.0185(3) Uani 1.00 d . . .
C(5) C 0.44148(5) 0.13335(5) 0.1472(1) 0.0215(3) Uani 1.00 d . . .
C(6) C 0.40571(5) 0.06775(5) 0.1389(1) 0.0217(3) Uani 1.00 d . . .
C(7) C 0.44166(6) 0.17244(7) 0.0275(1) 0.0382(4) Uani 1.00 d . . .
C(8) C 0.41992(6) 0.17478(6) 0.2573(1) 0.0340(3) Uani 1.00 d . . .
C(9) C 0.40683(7) 0.03875(7) 0.0080(1) 0.0371(4) Uani 1.00 d . . .
C(10) C 0.33815(6) 0.06701(6) 0.1916(1) 0.0309(3) Uani 1.00 d . . .
H(1) H 0.7048(6) -0.0112(6) 0.318(1) 0.027(3) Uiso 1.00 d . . .
H(2) H 0.5269(6) -0.0667(6) 0.365(1) 0.033(3) Uiso 1.00 d . . .
H(3) H 0.6388(7) -0.0927(7) 0.404(1) 0.057(5) Uiso 1.00 d . . .
H(4) H 0.4657(6) 0.1489(7) -0.036(1) 0.043(4) Uiso 1.00 d . . .
H(5) H 0.4618(7) 0.2155(7) 0.045(2) 0.051(4) Uiso 1.00 d . . .
H(6) H 0.3974(7) 0.1804(6) 0.000(1) 0.044(4) Uiso 1.00 d . . .
H(7) H 0.4484(6) 0.2124(6) 0.264(1) 0.038(4) Uiso 1.00 d . . .
H(8) H 0.3760(7) 0.1908(6) 0.243(1) 0.042(4) Uiso 1.00 d . . .
H(9) H 0.4212(6) 0.1490(6) 0.337(1) 0.035(4) Uiso 1.00 d . . .
H(10) H 0.4516(7) 0.0396(7) -0.029(2) 0.053(4) Uiso 1.00 d . . .
H(11) H 0.3759(6) 0.0629(6) -0.046(1) 0.042(4) Uiso 1.00 d . . .
H(12) H 0.3918(6) -0.0058(7) 0.018(1) 0.046(4) Uiso 1.00 d . . .
H(13) H 0.3119(6) 0.0968(6) 0.146(1) 0.030(3) Uiso 1.00 d . . .
H(14) H 0.3390(6) 0.0801(6) 0.280(1) 0.032(3) Uiso 1.00 d . . .
H(15) H 0.3212(6) 0.0240(7) 0.185(1) 0.041(4) Uiso 1.00 d . . .

loop_
_atom_site_aniso_label
_atom_site_aniso_U_11
_atom_site_aniso_U_22
_atom_site_aniso_U_33
_atom_site_aniso_U_12
_atom_site_aniso_U_13
_atom_site_aniso_U_23
O(1) 0.0192(4) 0.0250(4) 0.0444(5) -0.0068(3) -0.0023(4) 0.0085(4)
O(2) 0.0264(4) 0.0221(4) 0.0667(7) -0.0071(3) 0.0008(5) 0.0141(4)
N(1) 0.0184(4) 0.0212(4) 0.0234(5) -0.0003(4) -0.0022(4) -0.0011(4)
N(2) 0.0289(5) 0.0214(5) 0.0288(6) 0.0067(4) -0.0014(5) 0.0032(4)
N(3) 0.0152(4) 0.0205(4) 0.0232(5) -0.0019(4) -0.0004(4) 0.0013(4)
N(4) 0.0177(4) 0.0185(4) 0.0308(5) -0.0028(4) 0.0010(4) 0.0025(4)
C(1) 0.0213(5) 0.0232(5) 0.0253(6) 0.0018(5) -0.0039(5) -0.0035(5)
C(2) 0.0196(5) 0.0189(5) 0.0197(5) -0.0004(4) 0.0010(5) -0.0015(5)
C(3) 0.0249(6) 0.0230(5) 0.0319(7) 0.0005(5) 0.0036(5) 0.0062(5)
C(4) 0.0183(5) 0.0189(5) 0.0183(5) -0.0023(4) 0.0020(5) -0.0007(5)
C(5) 0.0141(5) 0.0233(5) 0.0270(6) -0.0005(4) -0.0019(5) 0.0034(5)
C(6) 0.0167(5) 0.0232(5) 0.0253(6) 0.0004(4) -0.0013(5) -0.0005(5)
C(7) 0.0234(6) 0.0447(7) 0.0464(8) -0.0020(6) -0.0070(6) 0.0225(7)
C(8) 0.0274(6) 0.0282(6) 0.0463(8) 0.0057(5) -0.0053(6) -0.0117(6)
C(9) 0.0338(7) 0.0457(8) 0.0317(7) 0.0034(6) -0.0077(6) -0.0148(6)
C(10) 0.0174(5) 0.0331(6) 0.0424(8) -0.0007(5) 0.0027(6) 0.0066(6)

loop_
_atom_type_symbol
_atom_type_description
_atom_type_scat_dispersion_real
_atom_type_scat_dispersion_imag
_atom_type_scat_source
C C 0.003 0.002
;International Tables for Crystallography
(1992, Vol. C, Tables 4.2.6.8 and 6.1.1.1)
;
N N 0.006 0.003
;International Tables for Crystallography
(1992, Vol. C, Tables 4.2.6.8 and 6.1.1.1)
;
O O 0.011 0.006
;International Tables for Crystallography
(1992, Vol. C, Tables 4.2.6.8 and 6.1.1.1)
;
H H 0.000 0.000
;International Tables for Crystallography
(1992, Vol. C, Table 6.1.1.2)
;

loop_
_geom_angle_atom_site_label_1
_geom_angle_atom_site_label_2
_geom_angle_atom_site_label_3
_geom_angle
_geom_angle_site_symmetry_1
_geom_angle_site_symmetry_2
_geom_angle_site_symmetry_3
_geom_angle_publ_flag
C(1) N(1) C(2) 104.16(9) . . . yes
C(1) N(2) C(3) 106.96(10) . . . yes
O(1) N(3) C(4) 126.83(9) . . . yes
O(1) N(3) C(5) 121.21(8) . . . yes
C(4) N(3) C(5) 111.47(8) . . . yes
O(2) N(4) C(4) 125.29(9) . . . yes
O(2) N(4) C(6) 121.67(8) . . . yes
C(4) N(4) C(6) 112.26(9) . . . yes
N(1) C(1) N(2) 112.91(10) . . . yes
N(1) C(2) C(3) 109.88(9) . . . yes
N(1) C(2) C(4) 122.17(9) . . . yes
C(3) C(2) C(4) 127.84(10) . . . yes
N(2) C(3) C(2) 106.08(10) . . . yes
N(3) C(4) N(4) 108.70(9) . . . yes
N(3) C(4) C(2) 127.97(9) . . . yes
N(4) C(4) C(2) 123.29(9) . . . yes
N(3) C(5) C(6) 100.56(8) . . . yes
N(3) C(5) C(7) 110.21(9) . . . yes
N(3) C(5) C(8) 106.33(9) . . . yes
C(6) C(5) C(7) 115.0(1) . . . yes
C(6) C(5) C(8) 113.50(10) . . . yes
C(7) C(5) C(8) 110.5(1) . . . yes
N(4) C(6) C(5) 100.59(8) . . . yes
N(4) C(6) C(9) 106.23(9) . . . yes
N(4) C(6) C(10) 109.89(10) . . . yes
C(5) C(6) C(9) 113.1(1) . . . yes
C(5) C(6) C(10) 115.54(9) . . . yes
C(9) C(6) C(10) 110.6(1) . . . yes

loop_
_geom_bond_atom_site_label_1
_geom_bond_atom_site_label_2
_geom_bond_distance
_geom_bond_site_symmetry_1
_geom_bond_site_symmetry_2
_geom_bond_publ_flag
O(1) N(3) 1.280(1) . . yes
O(2) N(4) 1.283(1) . . yes
N(1) C(1) 1.315(1) . . yes
N(1) C(2) 1.385(1) . . yes
N(2) C(1) 1.347(2) . . yes
N(2) C(3) 1.357(2) . . yes
N(3) C(4) 1.352(1) . . yes
N(3) C(5) 1.511(1) . . yes
N(4) C(4) 1.346(1) . . yes
N(4) C(6) 1.495(1) . . yes
C(2) C(3) 1.372(2) . . yes
C(2) C(4) 1.438(2) . . yes
C(5) C(6) 1.556(2) . . yes
C(5) C(7) 1.517(2) . . yes
C(5) C(8) 1.526(2) . . yes
C(6) C(9) 1.524(2) . . yes
C(6) C(10) 1.514(2) . . yes

loop_
_geom_contact_atom_site_label_1
_geom_contact_atom_site_label_2
_geom_contact_distance
_geom_contact_site_symmetry_1
_geom_contact_site_symmetry_2
_geom_contact_publ_flag
O(1) N(2) 2.911(1) . 12_554 ?
O(1) C(3) 3.361(1) . 12_554 ?
O(1) C(8) 3.502(2) . 16_545 ?
O(2) C(10) 3.341(2) . 4_555 ?
O(2) C(7) 3.385(2) . 4_555 ?
N(1) N(2) 2.850(1) . 12_554 ?
N(1) C(9) 3.305(2) . 5_655 ?
N(1) C(1) 3.380(2) . 12_554 ?
N(1) C(10) 3.597(2) . 16_545 ?
C(1) C(10) 3.390(2) . 16_545 ?
C(2) C(9) 3.307(2) . 5_655 ?
C(4) C(9) 3.585(2) . 5_655 ?

loop_
_geom_hbond_atom_site_label_D
_geom_hbond_atom_site_label_H
_geom_hbond_atom_site_label_A
_geom_hbond_site_symmetry_D
_geom_hbond_site_symmetry_H
_geom_hbond_site_symmetry_A
_geom_hbond_distance_DH
_geom_hbond_distance_HA
_geom_hbond_distance_DA
_geom_hbond_angle_DHA
_geom_hbond_publ_flag
N(2) H(3) O(1) . . 3_545 0.91(1) 2.24(1) 2.911(1) 130(1) no
N(2) H(3) N(1) . . 3_545 0.91(1) 2.06(1) 2.850(1) 143(1) no

loop_
_geom_torsion_atom_site_label_1
_geom_torsion_atom_site_label_2
_geom_torsion_atom_site_label_3
_geom_torsion_atom_site_label_4
_geom_torsion
_geom_torsion_site_symmetry_1
_geom_torsion_site_symmetry_2
_geom_torsion_site_symmetry_3
_geom_torsion_site_symmetry_4
_geom_torsion_publ_flag
O(1) N(3) C(4) N(4) -179.9(1) . . . . yes
O(1) N(3) C(4) C(2) -2.3(2) . . . . yes
O(1) N(3) C(5) C(6) 166.6(1) . . . . yes
O(1) N(3) C(5) C(7) 44.8(1) . . . . yes
O(1) N(3) C(5) C(8) -74.9(1) . . . . yes
O(2) N(4) C(4) N(3) 179.6(1) . . . . yes
O(2) N(4) C(4) C(2) 1.8(2) . . . . yes
O(2) N(4) C(6) C(5) 167.7(1) . . . . yes
O(2) N(4) C(6) C(9) -74.3(1) . . . . yes
O(2) N(4) C(6) C(10) 45.4(1) . . . . yes
N(1) C(1) N(2) C(3) 0.6(1) . . . . yes
N(1) C(2) C(3) N(2) 0.4(1) . . . . yes
N(1) C(2) C(4) N(3) -12.6(2) . . . . yes
N(1) C(2) C(4) N(4) 164.7(1) . . . . yes
N(2) C(1) N(1) C(2) -0.3(1) . . . . yes
N(2) C(3) C(2) C(4) 176.6(1) . . . . yes
N(3) C(4) N(4) C(6) 9.6(1) . . . . yes
N(3) C(4) C(2) C(3) 171.6(1) . . . . yes
N(3) C(5) C(6) N(4) 23.6(1) . . . . yes
N(3) C(5) C(6) C(9) -89.3(1) . . . . yes
N(3) C(5) C(6) C(10) 141.8(1) . . . . yes
N(4) C(4) N(3) C(5) 8.1(1) . . . . yes
N(4) C(4) C(2) C(3) -11.1(2) . . . . yes
N(4) C(6) C(5) C(7) 141.93(10) . . . . yes
N(4) C(6) C(5) C(8) -89.5(1) . . . . yes
C(1) N(1) C(2) C(3) -0.1(1) . . . . yes
C(1) N(1) C(2) C(4) -176.5(1) . . . . yes
C(1) N(2) C(3) C(2) -0.5(1) . . . . yes
C(2) C(4) N(3) C(5) -174.3(1) . . . . yes
C(2) C(4) N(4) C(6) -168.15(10) . . . . yes
C(4) N(3) C(5) C(6) -20.8(1) . . . . yes
C(4) N(3) C(5) C(7) -142.6(1) . . . . yes
C(4) N(3) C(5) C(8) 97.7(1) . . . . yes
C(4) N(4) C(6) C(5) -21.9(1) . . . . yes
C(4) N(4) C(6) C(9) 96.1(1) . . . . yes
C(4) N(4) C(6) C(10) -144.2(1) . . . . yes
C(7) C(5) C(6) C(9) 29.0(1) . . . . yes
C(7) C(5) C(6) C(10) -99.8(1) . . . . yes
C(8) C(5) C(6) C(9) 157.6(1) . . . . yes
C(8) C(5) C(6) C(10) 28.7(1) . . . . yes
C(8) C(5) C(6) C(10) 28.7(1) . . . . yes
